data_7708744
loop_
_publ_author_name
'Gao, Yu'
'Li, Yuzhu'
'Liang, Chen'
'Cen, Peipei'
'Xi, Jing'
'Guo, Yan'
'Song, Weiming'
'Liu, Xiangyu'

_publ_section_title
;
 Two mesoporous anionic metal-organic frameworks for selective and
 efficient adsorption of cationic organic dye
;
_journal_name_full 'Dalton Transactions'
_journal_paper_doi 10.1039/D1DT03131G
_journal_year 2021
_chemical_formula_sum 'C87 H86 N12 O22 Zn3'
_chemical_formula_weight 1847.78
_space_group_crystal_system triclinic
_space_group_IT_number 2
_space_group_name_Hall '-P 1'
_space_group_name_H-M_alt 'P -1'
_atom_sites_solution_hydrogens mixed
_atom_sites_solution_primary direct
_audit_creation_method
;
FinalCif by Daniel Kratzert, Freiburg 2019,
https://github.com/dkratzert/FinalCif
;
_audit_update_record
;
2021-10-19 deposited with the CCDC.	2021-11-08 downloaded from the CCDC.
;
_cell_angle_alpha 97.984(2)
_cell_angle_beta 95.386(3)
_cell_angle_gamma 97.759(2)
_cell_formula_units_Z 2
_cell_length_a 14.0258(7)
_cell_length_b 23.6050(12)
_cell_length_c 25.9645(13)
_cell_measurement_reflns_used 5029
_cell_measurement_temperature 190(2)
_cell_measurement_theta_max 48.798
_cell_measurement_theta_min 3.0095
_cell_volume 8379.3(7)
_computing_cell_refinement 'SAINT V8.40B'
_computing_data_collection 'Bruker BIS V6.2.9/2018-03-17'
_computing_data_reduction 'SAINT V8.40B'
_computing_structure_refinement 'SHELXL-2018/3 (Sheldrick, 2018)'
_computing_structure_solution 'SHELXTL XT 2018/2'
_diffrn_ambient_environment N~2~
_diffrn_ambient_temperature 190(2)
_diffrn_detector CPAD
_diffrn_detector_area_resol_mean 7.41
_diffrn_detector_type 'Bruker PHOTON II'
_diffrn_measured_fraction_theta_full 0.981
_diffrn_measured_fraction_theta_max 0.981
_diffrn_measurement_device 'three-circle diffractometer'
_diffrn_measurement_device_type 'Bruker D8 VENTURE METALJET PHOTON II'
_diffrn_measurement_method '\w and \f scans'
_diffrn_measurement_specimen_support 'MiTeGen micromount'
_diffrn_radiation_monochromator 'mirror optics'
_diffrn_radiation_probe x-ray
_diffrn_radiation_type GaK\a
_diffrn_radiation_wavelength 1.34139
_diffrn_reflns_av_R_equivalents 0.0662
_diffrn_reflns_av_unetI/netI 0.0719
_diffrn_reflns_Laue_measured_fraction_full 0.981
_diffrn_reflns_Laue_measured_fraction_max 0.981
_diffrn_reflns_limit_h_max 16
_diffrn_reflns_limit_h_min -16
_diffrn_reflns_limit_k_max 27
_diffrn_reflns_limit_k_min -28
_diffrn_reflns_limit_l_max 30
_diffrn_reflns_limit_l_min 0
_diffrn_reflns_number 29205
_diffrn_reflns_point_group_measured_fraction_full 0.981
_diffrn_reflns_point_group_measured_fraction_max 0.981
_diffrn_reflns_theta_full 53.126
_diffrn_reflns_theta_max 53.126
_diffrn_reflns_theta_min 2.785
_diffrn_source 'microfocus sealed X-ray tube'
_diffrn_source_current 2.86
_diffrn_source_type 'Incoatec I\ms'
_diffrn_source_voltage 69.71
_exptl_absorpt_coefficient_mu 0.527
_exptl_absorpt_correction_T_max 0.299815
_exptl_absorpt_correction_T_min 0.194701
_exptl_absorpt_correction_type multi-scan
_exptl_absorpt_process_details
;
TWINABS - Bruker AXS scaling for twinned crystals - Version 2012/1: Krause, L.,
Herbst-Irmer, R., Sheldrick G.M. & Stalke D., J. Appl. Cryst. 48 (2015) 3-10
;
_exptl_crystal_density_diffrn 0.732
_exptl_crystal_description block
_exptl_crystal_F_000 1916
_exptl_crystal_size_max 0.1
_exptl_crystal_size_mid 0.1
_exptl_crystal_size_min 0.1
_refine_diff_density_max 0.582
_refine_diff_density_min -0.486
_refine_diff_density_rms 0.062
_refine_ls_extinction_method none
_refine_ls_goodness_of_fit_ref 1.022
_refine_ls_hydrogen_treatment constr
_refine_ls_matrix_type full
_refine_ls_number_parameters 1131
_refine_ls_number_reflns 29205
_refine_ls_number_restraints 2517
_refine_ls_restrained_S_all 1.028
_refine_ls_R_factor_all 0.0983
_refine_ls_R_factor_gt 0.0732
_refine_ls_shift/su_max 0.001
_refine_ls_shift/su_mean 0.000
_refine_ls_structure_factor_coef Fsqd
_refine_ls_weighting_details 'w=1/[\s^2^(Fo^2^)+(0.0800P)^2^+5.0000P] where P=(Fo^2^+2Fc^2^)/3'
_refine_ls_weighting_scheme calc
_refine_ls_wR_factor_gt 0.1989
_refine_ls_wR_factor_ref 0.2141
_reflns_Friedel_coverage 0.000
_reflns_number_gt 18095
_reflns_number_total 29205
_reflns_threshold_expression 'I > 2\s(I)'
_twin_special_details 'The data was integrated as a 2-component twin.'
_twin_individual_id 2
_twin_individual_twin_matrix_11 0.00011
_twin_individual_twin_matrix_12 0.00023
_twin_individual_twin_matrix_13 -0.99994
_twin_individual_twin_matrix_21 -1.00017
_twin_individual_twin_matrix_22 -0.0009
_twin_individual_twin_matrix_23 -0.00038
_twin_individual_twin_matrix_31 0.33788
_twin_individual_twin_matrix_32 1.0001
_twin_individual_twin_matrix_33 0.42433
_cod_data_source_file d1dt03131g13.cif
_cod_data_source_block 20200914jhkz2234_0m_5_sq
_cod_database_code 7708744
_shelx_shelxl_version_number 2018/3
_shelx_space_group_comment
;
The symmetry employed for this shelxl refinement is uniquely defined
by the following loop, which should always be used as a source of
symmetry information in preference to the above space-group names.
They are only intended as comments.
;
_olex2_diffrn_ambient_temperature_device 'Oxford Cryostream 800'

loop_
_space_group_symop_operation_xyz
'x, y, z'
'-x, -y, -z'

loop_
_atom_site_label
_atom_site_type_symbol
_atom_site_fract_x
_atom_site_fract_y
_atom_site_fract_z
_atom_site_U_iso_or_equiv
_atom_site_adp_type
_atom_site_occupancy
_atom_site_site_symmetry_order
_atom_site_calc_flag
_atom_site_refinement_flags_posn
_atom_site_refinement_flags_adp
_atom_site_refinement_flags_occupancy
_atom_site_disorder_assembly
_atom_site_disorder_group
O1 O 1.2249(3) 0.6955(2) 0.90469(18) 0.1145(13) Uani 1 1 d G U . . .
H1A H 1.230191 0.732569 0.904498 0.172 Uiso 1 1 d G U . . .
H1B H 1.221998 0.691655 0.937382 0.172 Uiso 1 1 d G U . . .
Zn1 Zn 0.54868(4) 0.14946(3) 0.20012(3) 0.0751(2) Uani 1 1 d . U . . .
Zn2 Zn 0.37128(4) 0.20652(3) 0.25954(3) 0.0701(2) Uani 1 1 d . U . . .
Zn3 Zn 0.93229(5) 0.58480(3) 0.80214(3) 0.0739(2) Uani 1 1 d . U . . .
O1_1 O -0.3222(4) 0.1404(2) 0.16888(19) 0.1278(14) Uani 1 1 d . U . . .
N1_1 N 0.0382(2) -0.08255(16) 0.01831(15) 0.0746(10) Uani 1 1 d . U . . .
H1_1 H 0.095344 -0.090115 0.010548 0.089 Uiso 1 1 calc R U . . .
C1_1 C -0.3295(5) 0.0902(4) 0.1669(3) 0.1193(18) Uani 1 1 d . U . . .
O2_1 O -0.3951(3) 0.0659(2) 0.1883(2) 0.1483(17) Uani 1 1 d . U . . .
N2_1 N -0.1180(3) -0.08674(18) 0.01469(16) 0.0821(11) Uani 1 1 d . U . . .
C3_1 C -0.1778(4) 0.0820(3) 0.1266(3) 0.1063(15) Uani 1 1 d . U . . .
H3_1 H -0.160300 0.122535 0.136874 0.128 Uiso 1 1 calc R U . . .
O3_1 O -0.1775(3) -0.31584(16) -0.19687(14) 0.0959(11) Uani 1 1 d . U . . .
C4_1 C -0.1134(4) 0.0505(3) 0.0986(2) 0.0981(14) Uani 1 1 d . U . . .
H4_1 H -0.053946 0.069688 0.090476 0.118 Uiso 1 1 calc R U . . .
O4_1 O -0.0293(2) -0.33286(15) -0.17126(13) 0.0851(10) Uani 1 1 d . U . . .
C5_1 C -0.1400(4) -0.0080(3) 0.0838(2) 0.0961(13) Uani 1 1 d . U . . .
O5_1 O 0.3243(2) 0.12512(15) 0.23263(13) 0.0856(9) Uani 1 1 d . U . . .
C6_1 C -0.2282(4) -0.0355(3) 0.0961(3) 0.1139(16) Uani 1 1 d . U . . .
H6_1 H -0.247712 -0.075787 0.084566 0.137 Uiso 1 1 calc R U . . .
O6_1 O 0.4214(2) 0.10706(16) 0.16993(14) 0.0906(10) Uani 1 1 d . U . . .
C7_1 C -0.2881(5) -0.0035(3) 0.1255(3) 0.1253(17) Uani 1 1 d . U . . .
H7_1 H -0.345488 -0.022376 0.136190 0.150 Uiso 1 1 calc R U . . .
C8_1 C -0.0764(4) -0.0425(2) 0.0545(2) 0.0882(13) Uani 1 1 d . U . . .
C9_1 C 0.0194(4) -0.0410(2) 0.0582(2) 0.0863(12) Uani 1 1 d . U . . .
C10_1 C -0.0457(4) -0.1079(2) -0.0051(2) 0.0856(13) Uani 1 1 d . U . . .
C11_1 C -0.0562(3) -0.1544(2) -0.04940(19) 0.0762(12) Uani 1 1 d . U . . .
C12_1 C 0.0176(3) -0.1869(2) -0.0567(2) 0.0851(13) Uani 1 1 d . U . . .
H12_1 H 0.077588 -0.176259 -0.035079 0.102 Uiso 1 1 calc R U . . .
C13_1 C 0.0046(3) -0.2356(2) -0.0961(2) 0.0812(12) Uani 1 1 d . U . . .
H13_1 H 0.053312 -0.259771 -0.099334 0.097 Uiso 1 1 calc R U . . .
C14_1 C -0.0802(3) -0.2477(2) -0.13010(18) 0.0723(11) Uani 1 1 d . U . . .
C15_1 C -0.1519(3) -0.2143(2) -0.12356(19) 0.0753(12) Uani 1 1 d . U . . .
H15_1 H -0.210302 -0.223276 -0.146723 0.090 Uiso 1 1 calc R U . . .
C16_1 C -0.1405(3) -0.1672(2) -0.08322(19) 0.0770(12) Uani 1 1 d . U . . .
H16_1 H -0.190598 -0.144070 -0.079203 0.092 Uiso 1 1 calc R U . . .
C17_1 C -0.0984(4) -0.3020(2) -0.16979(19) 0.0772(12) Uani 1 1 d . U . . .
C18_1 C 0.1024(3) -0.0065(2) 0.0913(2) 0.0845(12) Uani 1 1 d . U . . .
C19_1 C 0.0940(4) 0.0147(2) 0.1446(2) 0.0919(13) Uani 1 1 d . U . . .
H19_1 H 0.035182 0.005185 0.159065 0.110 Uiso 1 1 calc R U . . .
C20_1 C 0.1718(4) 0.0488(2) 0.1747(2) 0.0869(13) Uani 1 1 d . U . . .
H20_1 H 0.164832 0.065088 0.209443 0.104 Uiso 1 1 calc R U . . .
C21_1 C 0.2593(3) 0.0602(2) 0.1558(2) 0.0833(12) Uani 1 1 d . U . . .
C22_1 C 0.2716(4) 0.0386(2) 0.1057(2) 0.0880(13) Uani 1 1 d . U . . .
H22_1 H 0.332516 0.046141 0.092820 0.106 Uiso 1 1 calc R U . . .
C23_1 C 0.1903(3) 0.0042(2) 0.0731(2) 0.0869(13) Uani 1 1 d . U . . .
H23_1 H 0.197665 -0.011356 0.038211 0.104 Uiso 1 1 calc R U . . .
C24_1 C 0.3410(4) 0.1009(2) 0.1890(2) 0.0825(12) Uani 1 1 d . U . . .
C2_1 C -0.2616(4) 0.0562(3) 0.1387(3) 0.1110(15) Uani 1 1 d . U . . .
O1_2 O 1.2691(2) 0.24833(16) 0.28447(14) 0.0834(10) Uani 1 1 d . U . . .
C1_2 C 1.1840(3) 0.2627(2) 0.35879(19) 0.0766(12) Uani 1 1 d . U . . .
N1_2 N 1.0303(3) 0.39213(18) 0.48919(15) 0.0772(10) Uani 1 1 d . U . . .
O2_2 O 1.3002(3) 0.19783(18) 0.34884(15) 0.0964(11) Uani 1 1 d . U . . .
N2_2 N 0.8739(2) 0.39276(17) 0.47759(14) 0.0734(10) Uani 1 1 d . U . . .
H2_2 H 0.816508 0.402349 0.482331 0.088 Uiso 1 1 calc R U . . .
C2_2 C 1.1914(3) 0.2674(2) 0.4131(2) 0.0846(13) Uani 1 1 d . U . . .
H2A_2 H 1.237715 0.249227 0.431205 0.101 Uiso 1 1 calc R U . . .
O3_2 O 0.5839(2) 0.17458(15) 0.27530(13) 0.0803(9) Uani 1 1 d . U . . .
C3_2 C 1.1310(3) 0.2987(2) 0.4406(2) 0.0859(13) Uani 1 1 d . U . . .
H3_2 H 1.139797 0.304748 0.477833 0.103 Uiso 1 1 calc R U . . .
O4_2 O 0.4933(2) 0.24215(15) 0.30113(13) 0.0793(9) Uani 1 1 d . U . . .
C4_2 C 1.0566(3) 0.3218(2) 0.41425(19) 0.0769(11) Uani 1 1 d . U . . .
O5_2 O 1.0614(3) 0.59603(17) 0.71915(13) 0.0952(11) Uani 1 1 d . U . . .
C5_2 C 1.0461(3) 0.3141(2) 0.36009(18) 0.0759(11) Uani 1 1 d . U . . .
H5_2 H 0.994563 0.328058 0.341642 0.091 Uiso 1 1 calc R U . . .
O6_2 O 0.9104(2) 0.55941(15) 0.72640(13) 0.0840(9) Uani 1 1 d . U . . .
C7_2 C 0.9920(3) 0.3536(2) 0.44409(19) 0.0804(12) Uani 1 1 d . U . . .
C8_2 C 0.8956(3) 0.3529(2) 0.43831(19) 0.0814(12) Uani 1 1 d . U . . .
C9_2 C 0.9572(4) 0.4139(2) 0.5070(2) 0.0858(13) Uani 1 1 d . U . . .
C10_2 C 0.8142(3) 0.3199(2) 0.40102(18) 0.0766(11) Uani 1 1 d . U . . .
C11_2 C 0.8161(3) 0.2631(2) 0.37969(19) 0.0785(12) Uani 1 1 d . U . . .
H11_2 H 0.871313 0.245414 0.388018 0.094 Uiso 1 1 calc R U . . .
C12_2 C 0.7394(3) 0.2323(2) 0.34679(19) 0.0805(12) Uani 1 1 d . U . . .
H12_2 H 0.742649 0.193728 0.331431 0.097 Uiso 1 1 calc R U . . .
C13_2 C 0.6572(3) 0.2565(2) 0.33559(18) 0.0719(11) Uani 1 1 d . U . . .
C14_2 C 0.6559(3) 0.3144(2) 0.3563(2) 0.0829(12) Uani 1 1 d . U . . .
H14_2 H 0.600550 0.331997 0.347896 0.099 Uiso 1 1 calc R U . . .
C15_2 C 0.7327(3) 0.3456(2) 0.3880(2) 0.0825(12) Uani 1 1 d . U . . .
H15_2 H 0.731249 0.384911 0.401553 0.099 Uiso 1 1 calc R U . . .
C16_2 C 0.5717(3) 0.2222(2) 0.30139(19) 0.0764(12) Uani 1 1 d . U . . .
C17_2 C 0.9618(3) 0.4550(2) 0.55486(19) 0.0805(12) Uani 1 1 d . U . . .
C18_2 C 1.0497(3) 0.4882(2) 0.5757(2) 0.0846(13) Uani 1 1 d . U . . .
H18_2 H 1.105575 0.485488 0.558022 0.102 Uiso 1 1 calc R U . . .
C19_2 C 1.0554(3) 0.5250(2) 0.6223(2) 0.0848(13) Uani 1 1 d . U . . .
H19_2 H 1.115655 0.547604 0.636575 0.102 Uiso 1 1 calc R U . . .
C20_2 C 0.9740(3) 0.5297(2) 0.64879(18) 0.0782(12) Uani 1 1 d . U . . .
C21_2 C 0.8860(3) 0.4973(2) 0.62656(19) 0.0817(12) Uani 1 1 d . U . . .
H21_2 H 0.829643 0.500519 0.643704 0.098 Uiso 1 1 calc R U . . .
C22_2 C 0.8798(3) 0.4606(2) 0.57992(19) 0.0817(12) Uani 1 1 d . U . . .
H22_2 H 0.819110 0.438962 0.564858 0.098 Uiso 1 1 calc R U . . .
C23_2 C 0.9838(4) 0.5652(2) 0.7023(2) 0.0791(13) Uani 1 1 d . U . . .
C24_2 C 1.2569(3) 0.2339(2) 0.3296(2) 0.0801(13) Uani 1 1 d . U . . .
C6_2 C 1.1110(3) 0.2860(2) 0.3328(2) 0.0781(12) Uani 1 1 d . U . . .
H6_2 H 1.105492 0.282638 0.295716 0.094 Uiso 1 1 calc R U . . .
O1_3 O 0.7128(3) 0.54333(17) 0.77511(15) 0.0945(11) Uani 1 1 d . U . . .
C1_3 C 0.7418(4) 0.5408(2) 0.8206(2) 0.0855(13) Uani 1 1 d . U . . .
N1_3 N 0.3486(3) 0.4025(2) 0.98823(18) 0.0838(10) Uani 1 1 d . U . . .
O2_3 O 0.8292(3) 0.55585(17) 0.84195(14) 0.0921(10) Uani 1 1 d . U . . .
N2_3 N 0.5047(3) 0.41392(19) 0.98773(16) 0.0793(10) Uani 1 1 d . U . . .
H2_3 H 0.566004 0.411294 0.996298 0.095 Uiso 1 1 calc R U . . .
C2_3 C 0.6720(4) 0.5164(3) 0.8548(2) 0.0848(12) Uani 1 1 d . U . . .
O3_3 O 0.0541(3) 0.56382(18) 0.83424(15) 0.0923(10) Uani 1 1 d . U . . .
C3_3 C 0.7024(4) 0.4963(3) 0.8999(2) 0.0930(13) Uani 1 1 d . U . . .
H3_3 H 0.769881 0.498015 0.909629 0.112 Uiso 1 1 calc R U . . .
O4_3 O -0.0117(3) 0.4723(2) 0.8084(2) 0.1452(19) Uani 1 1 d . U . . .
C4_3 C 0.6379(4) 0.4737(3) 0.9314(2) 0.0941(13) Uani 1 1 d . U . . .
H4_3 H 0.661471 0.461103 0.962773 0.113 Uiso 1 1 calc R U . . .
O5_3 O 0.3873(2) 0.23897(14) 1.19363(13) 0.0758(8) Uani 1 1 d . U . . .
C5_3 C 0.5373(4) 0.4691(3) 0.9175(2) 0.0846(12) Uani 1 1 d . U . . .
O6_3 O 0.5365(2) 0.22461(15) 1.17443(13) 0.0807(9) Uani 1 1 d . U . . .
C7_3 C 0.5723(4) 0.5127(3) 0.8404(2) 0.0949(14) Uani 1 1 d . U . . .
H7_3 H 0.549332 0.525863 0.809228 0.114 Uiso 1 1 calc R U . . .
C8_3 C 0.4703(4) 0.4425(3) 0.9498(2) 0.0867(12) Uani 1 1 d . U . . .
C9_3 C 0.3716(4) 0.4349(3) 0.9499(2) 0.0898(13) Uani 1 1 d . U . . .
C10_3 C 0.4305(4) 0.3906(3) 1.0096(2) 0.0902(13) Uani 1 1 d . U . . .
C11_3 C 0.2939(4) 0.4562(3) 0.9201(2) 0.0903(12) Uani 1 1 d . U . . .
C12_3 C 0.2918(4) 0.5120(3) 0.9155(2) 0.0929(13) Uani 1 1 d . U . . .
H12_3 H 0.345388 0.539714 0.931899 0.112 Uiso 1 1 calc R U . . .
C13_3 C 0.2148(4) 0.5319(3) 0.8879(2) 0.0918(13) Uani 1 1 d . U . . .
H13_3 H 0.215987 0.571908 0.886019 0.110 Uiso 1 1 calc R U . . .
C15_3 C 0.1387(4) 0.4919(3) 0.8639(3) 0.0977(14) Uani 1 1 d . U . . .
C16_3 C 0.2168(4) 0.4169(3) 0.8955(3) 0.1083(15) Uani 1 1 d . U . . .
H16_3 H 0.216166 0.376947 0.897550 0.130 Uiso 1 1 calc R U . . .
C17_3 C 0.0541(4) 0.5114(3) 0.8340(3) 0.1039(16) Uani 1 1 d . U . . .
C18_3 C 0.4402(4) 0.3570(2) 1.0517(2) 0.0794(12) Uani 1 1 d . U . . .
C19_3 C 0.5270(4) 0.3348(2) 1.0639(2) 0.0820(12) Uani 1 1 d . U . . .
H19_3 H 0.581126 0.343784 1.045538 0.098 Uiso 1 1 calc R U . . .
C20_3 C 0.5334(3) 0.3007(2) 1.1016(2) 0.0778(12) Uani 1 1 d . U . . .
H20_3 H 0.591960 0.285819 1.109141 0.093 Uiso 1 1 calc R U . . .
C21_3 C 0.4545(3) 0.2870(2) 1.12987(19) 0.0742(11) Uani 1 1 d . U . . .
C22_3 C 0.3701(3) 0.3123(2) 1.1207(2) 0.0768(12) Uani 1 1 d . U . . .
H22_3 H 0.318023 0.306174 1.141169 0.092 Uiso 1 1 calc R U . . .
C23_3 C 0.3643(4) 0.3461(2) 1.0815(2) 0.0809(12) Uani 1 1 d . U . . .
H23_3 H 0.306888 0.362302 1.074617 0.097 Uiso 1 1 calc R U . . .
C24_3 C 0.4594(3) 0.2477(2) 1.16837(19) 0.0739(12) Uani 1 1 d . U . . .
C14_3 C 0.1395(5) 0.4344(3) 0.8676(3) 0.1143(16) Uani 1 1 d . U . . .
H14_3 H 0.086598 0.406427 0.850924 0.137 Uiso 1 1 calc R U . . .
C6_3 C 0.5054(4) 0.4890(3) 0.8730(2) 0.0918(13) Uani 1 1 d . U . . .
H6_3 H 0.437771 0.487021 0.863466 0.110 Uiso 1 1 calc R U . . .
C1_4 C 0.6522(6) 0.4799(4) 0.4553(3) 0.144(2) Uani 1 1 d D U . . .
H1_4 H 0.607356 0.445068 0.447262 0.172 Uiso 1 1 calc R U . . .
O1_4 O 0.7009(4) 0.4955(3) 0.4206(3) 0.163(2) Uani 1 1 d D U . . .
N1_4 N 0.6608(4) 0.5109(3) 0.5044(3) 0.139(2) Uani 1 1 d D U . . .
C2_4 C 0.6039(6) 0.4869(4) 0.5438(3) 0.161(3) Uani 1 1 d D U . . .
H2A_4 H 0.569006 0.516461 0.560359 0.241 Uiso 1 1 calc R U . . .
H2B_4 H 0.647760 0.474929 0.570565 0.241 Uiso 1 1 calc R U . . .
H2C_4 H 0.557383 0.453306 0.526623 0.241 Uiso 1 1 calc R U . . .
C3_4 C 0.7249(5) 0.5637(3) 0.5196(4) 0.154(3) Uani 1 1 d D U . . .
H3A_4 H 0.762790 0.571532 0.490845 0.231 Uiso 1 1 calc R U . . .
H3B_4 H 0.768663 0.560817 0.550508 0.231 Uiso 1 1 calc R U . . .
H3C_4 H 0.687421 0.595286 0.527946 0.231 Uiso 1 1 calc R U . . .
C1_5 C 1.3488(6) 0.8344(4) 0.9398(3) 0.151(2) Uani 1 1 d D U . . .
H1_5 H 1.388109 0.815033 0.917529 0.182 Uiso 1 1 calc R U . . .
O1_5 O 1.2690(4) 0.8071(3) 0.9442(3) 0.163(2) Uani 1 1 d D U . . .
N1_5 N 1.3867(5) 0.8892(3) 0.9632(3) 0.157(2) Uani 1 1 d D U . . .
C2_5 C 1.4835(6) 0.9169(4) 0.9566(4) 0.183(4) Uani 1 1 d D U . . .
H2A_5 H 1.514139 0.890164 0.933375 0.274 Uiso 1 1 calc R U . . .
H2B_5 H 1.522786 0.926854 0.990717 0.274 Uiso 1 1 calc R U . . .
H2C_5 H 1.478552 0.952097 0.941124 0.274 Uiso 1 1 calc R U . . .
C3_5 C 1.3299(7) 0.9206(4) 0.9993(4) 0.181(3) Uani 1 1 d D U . . .
H3A_5 H 1.303569 0.950858 0.982607 0.271 Uiso 1 1 calc R U . . .
H3B_5 H 1.371726 0.938409 1.031462 0.271 Uiso 1 1 calc R U . . .
H3C_5 H 1.276521 0.893583 1.007968 0.271 Uiso 1 1 calc R U . . .
C1_6 C 0.4660(6) 0.3120(4) 0.4318(3) 0.131(2) Uani 1 1 d D U . . .
H1_6 H 0.417903 0.289707 0.405947 0.157 Uiso 1 1 calc R U . . .
O1_6 O 0.4704(4) 0.3662(3) 0.4397(2) 0.1539(19) Uani 1 1 d D U . . .
N1_6 N 0.5280(5) 0.2842(3) 0.4592(3) 0.1409(19) Uani 1 1 d D U . . .
C2_6 C 0.5162(8) 0.2209(4) 0.4459(4) 0.176(3) Uani 1 1 d D U . . .
H2A_6 H 0.477545 0.208709 0.411711 0.265 Uiso 1 1 calc R U . . .
H2B_6 H 0.483186 0.203091 0.472603 0.265 Uiso 1 1 calc R U . . .
H2C_6 H 0.580022 0.208570 0.444448 0.265 Uiso 1 1 calc R U . . .
C3_6 C 0.6051(7) 0.3149(4) 0.4993(4) 0.177(3) Uani 1 1 d D U . . .
H3A_6 H 0.665225 0.322613 0.483365 0.265 Uiso 1 1 calc R U . . .
H3B_6 H 0.615189 0.290978 0.526770 0.265 Uiso 1 1 calc R U . . .
H3C_6 H 0.586611 0.351570 0.514670 0.265 Uiso 1 1 calc R U . . .
C1_7 C 0.7008(5) 0.6022(3) 0.6637(2) 0.1058(19) Uani 1 1 d . U . . .
H1A_7 H 0.688555 0.629872 0.639880 0.159 Uiso 1 1 calc R U . . .
H1B_7 H 0.653566 0.566875 0.653573 0.159 Uiso 1 1 calc R U . . .
H1C_7 H 0.766383 0.592692 0.661619 0.159 Uiso 1 1 calc R U . . .
C2_7 C 0.5885(4) 0.6315(3) 0.7264(3) 0.112(2) Uani 1 1 d . U . . .
H2A_7 H 0.558327 0.650486 0.699210 0.168 Uiso 1 1 calc R U . . .
H2B_7 H 0.586331 0.653893 0.760865 0.168 Uiso 1 1 calc R U . . .
H2C_7 H 0.553182 0.592384 0.724754 0.168 Uiso 1 1 calc R U . . .
N1_7 N 0.6917(3) 0.6279(2) 0.71765(17) 0.0899(13) Uani 1 1 d . U . . .
H1D_7 H 0.726506 0.664123 0.724579 0.108 Uiso 1 1 calc R U . . .
H1E_7 H 0.717128 0.606279 0.740307 0.108 Uiso 1 1 calc R U . . .
C1_8 C 1.2698(5) 0.6382(4) 0.7836(3) 0.143(3) Uani 1 1 d . U . . .
H1A_8 H 1.274002 0.637504 0.746065 0.215 Uiso 1 1 calc R U . . .
H1B_8 H 1.262625 0.598515 0.791494 0.215 Uiso 1 1 calc R U . . .
H1C_8 H 1.328840 0.660638 0.803533 0.215 Uiso 1 1 calc R U . . .
C2_8 C 1.1782(6) 0.7218(4) 0.7833(3) 0.135(2) Uani 1 1 d . U . . .
H2A_8 H 1.183896 0.719706 0.745805 0.203 Uiso 1 1 calc R U . . .
H2B_8 H 1.231236 0.749982 0.803177 0.203 Uiso 1 1 calc R U . . .
H2C_8 H 1.116066 0.733767 0.790716 0.203 Uiso 1 1 calc R U . . .
N1_8 N 1.1834(3) 0.6656(3) 0.79850(19) 0.1072(16) Uani 1 1 d . U . . .
H1D_8 H 1.128790 0.641328 0.783775 0.129 Uiso 1 1 calc R U . . .
H1E_8 H 1.183773 0.669015 0.833861 0.129 Uiso 1 1 calc R U . . .
C1_9 C 0.9100(10) 0.1467(5) 0.3075(7) 0.275(5) Uani 1 1 d . U . . .
H1A_9 H 0.907057 0.129609 0.339696 0.413 Uiso 1 1 calc R U . . .
H1B_9 H 0.910565 0.188586 0.315603 0.413 Uiso 1 1 calc R U . . .
H1C_9 H 0.853366 0.129533 0.282506 0.413 Uiso 1 1 calc R U . . .
C2_9 C 1.0301(10) 0.1562(5) 0.2319(7) 0.256(6) Uani 1 1 d . U . . .
H2A_9 H 1.091660 0.144437 0.222979 0.383 Uiso 1 1 calc R U . . .
H2B_9 H 0.978702 0.139430 0.203568 0.383 Uiso 1 1 calc R U . . .
H2C_9 H 1.035901 0.198483 0.236665 0.383 Uiso 1 1 calc R U . . .
N1_9 N 1.0052(10) 0.1346(5) 0.2828(6) 0.290(6) Uani 1 1 d . U . . .
H1D_9 H 1.055821 0.149453 0.307676 0.348 Uiso 1 1 calc R U . . .
H1E_9 H 1.003630 0.095570 0.277477 0.348 Uiso 1 1 calc R U . . .

loop_
_atom_site_aniso_label
_atom_site_aniso_U_11
_atom_site_aniso_U_22
_atom_site_aniso_U_33
_atom_site_aniso_U_23
_atom_site_aniso_U_13
_atom_site_aniso_U_12
O1 0.071(2) 0.149(3) 0.109(3) -0.023(2) 0.008(2) 0.010(2)
Zn1 0.0482(3) 0.0909(5) 0.0786(4) -0.0180(4) 0.0075(3) 0.0156(3)
Zn2 0.0464(3) 0.0835(4) 0.0718(4) -0.0194(3) 0.0055(3) 0.0123(3)
Zn3 0.0540(4) 0.0863(4) 0.0718(4) -0.0231(4) 0.0018(3) 0.0157(3)
O1_1 0.126(3) 0.133(3) 0.132(3) -0.011(3) 0.040(2) 0.061(3)
N1_1 0.0446(17) 0.081(2) 0.082(2) -0.0393(17) 0.0029(15) 0.0114(15)
C1_1 0.086(3) 0.132(4) 0.129(4) -0.042(3) 0.023(3) 0.036(3)
O2_1 0.085(3) 0.160(3) 0.180(4) -0.061(3) 0.034(3) 0.022(3)
N2_1 0.0545(18) 0.087(2) 0.089(2) -0.0412(18) -0.0036(17) 0.0160(17)
C3_1 0.088(3) 0.105(3) 0.117(3) -0.033(3) 0.020(3) 0.030(2)
O3_1 0.074(2) 0.104(2) 0.092(2) -0.036(2) -0.0157(19) 0.0206(18)
C4_1 0.076(2) 0.097(3) 0.109(3) -0.031(2) 0.012(2) 0.018(2)
O4_1 0.0581(18) 0.094(2) 0.091(2) -0.0329(18) 0.0030(16) 0.0201(16)
C5_1 0.062(2) 0.103(3) 0.107(3) -0.042(2) 0.008(2) 0.018(2)
O5_1 0.0735(19) 0.090(2) 0.0790(19) -0.0256(17) -0.0014(16) 0.0098(16)
C6_1 0.073(3) 0.113(3) 0.137(3) -0.048(3) 0.016(3) 0.017(2)
O6_1 0.0591(18) 0.105(2) 0.093(2) -0.0281(18) -0.0022(16) 0.0151(16)
C7_1 0.079(3) 0.133(3) 0.148(3) -0.042(3) 0.023(3) 0.016(3)
C8_1 0.061(2) 0.094(2) 0.095(2) -0.039(2) 0.003(2) 0.018(2)
C9_1 0.060(2) 0.092(2) 0.091(2) -0.038(2) 0.006(2) 0.012(2)
C10_1 0.061(2) 0.090(3) 0.093(3) -0.033(2) 0.000(2) 0.018(2)
C11_1 0.054(2) 0.081(2) 0.081(2) -0.029(2) -0.0020(19) 0.0142(19)
C12_1 0.055(2) 0.097(3) 0.087(2) -0.038(2) -0.007(2) 0.016(2)
C13_1 0.054(2) 0.088(3) 0.088(3) -0.029(2) -0.002(2) 0.017(2)
C14_1 0.054(2) 0.077(2) 0.075(2) -0.023(2) 0.0010(19) 0.0119(19)
C15_1 0.054(2) 0.084(3) 0.078(2) -0.022(2) -0.0025(19) 0.0173(19)
C16_1 0.054(2) 0.085(2) 0.082(2) -0.023(2) 0.0010(19) 0.0172(19)
C17_1 0.062(2) 0.087(3) 0.073(3) -0.018(2) 0.002(2) 0.013(2)
C18_1 0.056(2) 0.097(2) 0.087(2) -0.035(2) 0.0044(19) 0.013(2)
C19_1 0.064(2) 0.104(3) 0.092(2) -0.034(2) 0.008(2) 0.009(2)
C20_1 0.068(2) 0.098(3) 0.080(2) -0.030(2) 0.003(2) 0.011(2)
C21_1 0.058(2) 0.092(2) 0.086(2) -0.032(2) 0.000(2) 0.015(2)
C22_1 0.057(2) 0.103(3) 0.090(3) -0.031(2) 0.002(2) 0.016(2)
C23_1 0.056(2) 0.100(3) 0.089(3) -0.037(2) 0.002(2) 0.012(2)
C24_1 0.064(2) 0.085(3) 0.087(3) -0.021(2) -0.007(2) 0.014(2)
C2_1 0.080(3) 0.116(3) 0.125(3) -0.045(3) 0.014(3) 0.034(2)
O1_2 0.0597(18) 0.101(2) 0.084(2) -0.0142(19) 0.0153(16) 0.0172(16)
C1_2 0.048(2) 0.099(3) 0.075(2) -0.021(2) 0.0082(18) 0.016(2)
N1_2 0.0500(18) 0.098(2) 0.0704(19) -0.0318(18) 0.0066(15) 0.0103(17)
O2_2 0.074(2) 0.111(3) 0.104(3) -0.007(2) 0.0123(19) 0.036(2)
N2_2 0.0419(16) 0.095(2) 0.0678(19) -0.0397(17) 0.0053(14) 0.0109(16)
C2_2 0.057(2) 0.108(3) 0.081(3) -0.013(2) 0.000(2) 0.020(2)
O3_2 0.0593(17) 0.091(2) 0.0796(18) -0.0176(16) -0.0032(14) 0.0119(15)
C3_2 0.057(2) 0.116(3) 0.074(2) -0.023(2) 0.004(2) 0.015(2)
O4_2 0.0494(16) 0.095(2) 0.0836(19) -0.0216(16) 0.0041(14) 0.0139(15)
C4_2 0.0498(19) 0.098(2) 0.073(2) -0.026(2) 0.0060(18) 0.0166(19)
O5_2 0.076(2) 0.115(3) 0.076(2) -0.0278(19) -0.0011(17) -0.0048(19)
C5_2 0.0462(19) 0.099(3) 0.074(2) -0.022(2) 0.0068(18) 0.0189(19)
O6_2 0.0639(18) 0.097(2) 0.0778(19) -0.0288(17) 0.0055(15) 0.0120(16)
C7_2 0.050(2) 0.104(3) 0.075(2) -0.030(2) 0.0065(18) 0.0123(19)
C8_2 0.056(2) 0.098(2) 0.077(2) -0.032(2) 0.0065(19) 0.012(2)
C9_2 0.060(2) 0.102(3) 0.081(2) -0.034(2) 0.008(2) 0.009(2)
C10_2 0.0472(19) 0.097(2) 0.075(2) -0.026(2) 0.0082(18) 0.0128(19)
C11_2 0.051(2) 0.096(2) 0.078(2) -0.020(2) 0.0005(19) 0.0139(19)
C12_2 0.057(2) 0.094(3) 0.080(2) -0.023(2) 0.003(2) 0.017(2)
C13_2 0.0456(19) 0.091(2) 0.071(2) -0.019(2) 0.0054(17) 0.0129(19)
C14_2 0.056(2) 0.099(3) 0.085(2) -0.019(2) 0.003(2) 0.018(2)
C15_2 0.053(2) 0.096(3) 0.086(3) -0.026(2) 0.003(2) 0.014(2)
C16_2 0.054(2) 0.090(3) 0.075(2) -0.018(2) 0.0029(19) 0.009(2)
C17_2 0.052(2) 0.101(3) 0.074(2) -0.030(2) 0.0043(19) 0.010(2)
C18_2 0.054(2) 0.107(3) 0.079(2) -0.025(2) 0.012(2) 0.004(2)
C19_2 0.054(2) 0.104(3) 0.081(3) -0.026(2) 0.006(2) 0.000(2)
C20_2 0.058(2) 0.093(3) 0.071(2) -0.027(2) 0.0029(19) 0.007(2)
C21_2 0.057(2) 0.100(3) 0.079(2) -0.024(2) 0.009(2) 0.017(2)
C22_2 0.051(2) 0.100(3) 0.080(2) -0.033(2) 0.0031(19) 0.009(2)
C23_2 0.060(2) 0.088(3) 0.077(3) -0.023(2) 0.000(2) 0.009(2)
C24_2 0.049(2) 0.095(3) 0.087(3) -0.019(3) 0.002(2) 0.016(2)
C6_2 0.054(2) 0.099(3) 0.073(2) -0.019(2) 0.0071(19) 0.014(2)
O1_3 0.082(2) 0.109(3) 0.087(2) 0.001(2) 0.0051(19) 0.011(2)
C1_3 0.068(3) 0.096(3) 0.087(3) -0.006(3) 0.010(2) 0.013(2)
N1_3 0.063(2) 0.096(2) 0.092(2) 0.007(2) 0.0072(19) 0.0192(19)
O2_3 0.0675(19) 0.114(2) 0.089(2) -0.0076(19) 0.0101(17) 0.0143(18)
N2_3 0.0558(19) 0.102(2) 0.080(2) 0.010(2) 0.0054(18) 0.0191(18)
C2_3 0.062(2) 0.106(3) 0.085(3) 0.005(2) 0.010(2) 0.015(2)
O3_3 0.073(2) 0.098(2) 0.100(2) -0.011(2) -0.0008(18) 0.0260(19)
C3_3 0.064(2) 0.121(3) 0.093(3) 0.012(3) 0.010(2) 0.015(2)
O4_3 0.101(3) 0.130(3) 0.182(4) -0.017(3) -0.056(3) 0.029(3)
C4_3 0.070(3) 0.122(3) 0.090(3) 0.017(3) 0.006(2) 0.014(2)
O5_3 0.0489(16) 0.096(2) 0.0784(19) -0.0040(17) 0.0095(14) 0.0138(15)
C5_3 0.059(2) 0.108(3) 0.087(2) 0.010(2) 0.007(2) 0.017(2)
O6_3 0.0533(17) 0.103(2) 0.086(2) 0.0005(17) 0.0114(15) 0.0242(16)
C7_3 0.070(3) 0.115(3) 0.097(3) 0.012(3) 0.004(2) 0.014(2)
C8_3 0.066(2) 0.101(3) 0.092(3) 0.009(2) 0.007(2) 0.017(2)
C9_3 0.064(2) 0.105(3) 0.098(3) 0.007(2) 0.006(2) 0.017(2)
C10_3 0.070(3) 0.101(3) 0.096(3) 0.001(3) 0.009(2) 0.014(2)
C11_3 0.065(2) 0.100(3) 0.104(3) 0.006(2) 0.002(2) 0.017(2)
C12_3 0.064(2) 0.104(3) 0.106(3) 0.007(3) 0.000(2) 0.013(2)
C13_3 0.070(2) 0.093(3) 0.107(3) 0.003(3) -0.002(2) 0.016(2)
C15_3 0.069(2) 0.101(3) 0.117(3) 0.000(3) -0.008(2) 0.020(2)
C16_3 0.081(3) 0.108(3) 0.130(3) 0.010(3) -0.014(3) 0.016(3)
C17_3 0.073(3) 0.111(3) 0.119(4) -0.004(3) -0.011(3) 0.018(3)
C18_3 0.059(2) 0.094(3) 0.082(2) -0.001(2) 0.007(2) 0.013(2)
C19_3 0.060(2) 0.097(3) 0.087(3) 0.003(2) 0.012(2) 0.015(2)
C20_3 0.054(2) 0.094(3) 0.084(3) -0.004(2) 0.009(2) 0.020(2)
C21_3 0.053(2) 0.090(3) 0.073(2) -0.012(2) 0.0045(19) 0.0150(19)
C22_3 0.053(2) 0.092(3) 0.082(3) -0.004(2) 0.005(2) 0.017(2)
C23_3 0.057(2) 0.096(3) 0.087(3) -0.003(2) 0.003(2) 0.022(2)
C24_3 0.053(2) 0.090(3) 0.073(2) -0.012(2) 0.006(2) 0.015(2)
C14_3 0.082(3) 0.111(3) 0.140(3) 0.003(3) -0.016(3) 0.017(3)
C6_3 0.065(2) 0.114(3) 0.096(3) 0.015(2) 0.008(2) 0.015(2)
C1_4 0.100(4) 0.151(5) 0.162(5) -0.040(4) 0.026(4) 0.016(4)
O1_4 0.120(4) 0.177(5) 0.176(5) -0.031(4) 0.040(4) 0.008(4)
N1_4 0.089(3) 0.149(4) 0.161(5) -0.039(4) 0.017(3) 0.016(3)
C2_4 0.116(6) 0.180(7) 0.169(6) -0.035(5) 0.034(5) 0.009(5)
C3_4 0.093(4) 0.152(6) 0.185(6) -0.054(5) 0.001(5) -0.004(4)
C1_5 0.119(4) 0.164(5) 0.154(5) -0.029(4) 0.016(4) 0.019(4)
O1_5 0.116(4) 0.170(5) 0.191(5) -0.006(4) 0.017(4) 0.015(3)
N1_5 0.125(4) 0.177(5) 0.154(5) -0.040(4) 0.032(4) 0.021(4)
C2_5 0.128(6) 0.215(8) 0.183(7) -0.025(7) 0.043(6) -0.014(6)
C3_5 0.149(6) 0.207(7) 0.172(6) -0.050(6) 0.048(5) 0.039(5)
C1_6 0.100(4) 0.151(4) 0.134(4) -0.012(4) 0.015(4) 0.023(4)
O1_6 0.133(4) 0.153(4) 0.169(5) -0.010(4) 0.018(3) 0.030(3)
N1_6 0.125(4) 0.154(4) 0.138(4) -0.003(4) 0.021(3) 0.025(4)
C2_6 0.190(8) 0.154(6) 0.180(7) 0.026(6) 0.013(6) 0.015(6)
C3_6 0.144(6) 0.211(7) 0.162(6) 0.011(6) 0.000(5) 0.011(6)
C1_7 0.098(4) 0.105(4) 0.100(4) -0.024(3) 0.003(3) 0.011(3)
C2_7 0.087(4) 0.115(4) 0.124(5) -0.024(4) 0.010(3) 0.020(3)
N1_7 0.077(3) 0.092(3) 0.088(3) -0.016(2) -0.010(2) 0.009(2)
C1_8 0.088(4) 0.199(6) 0.121(5) -0.024(5) 0.000(4) 0.003(4)
C2_8 0.139(6) 0.139(6) 0.112(5) 0.000(4) 0.015(4) -0.013(5)
N1_8 0.074(3) 0.142(4) 0.086(3) -0.025(3) 0.015(2) -0.016(3)
C1_9 0.211(9) 0.163(8) 0.447(13) -0.031(9) 0.092(10) 0.052(7)
C2_9 0.219(10) 0.157(9) 0.365(16) -0.054(10) 0.075(11) 0.002(8)
N1_9 0.269(11) 0.169(8) 0.400(15) -0.073(9) 0.154(10) -0.042(8)

loop_
_atom_type_symbol
_atom_type_description
_atom_type_scat_dispersion_real
_atom_type_scat_dispersion_imag
_atom_type_scat_source
C C 0.0148 0.0070 'International Tables Vol C Tables 4.2.6.8 and 6.1.1.4'
H H 0.0000 0.0000 'International Tables Vol C Tables 4.2.6.8 and 6.1.1.4'
N N 0.0253 0.0136 'International Tables Vol C Tables 4.2.6.8 and 6.1.1.4'
O O 0.0412 0.0250 'International Tables Vol C Tables 4.2.6.8 and 6.1.1.4'
Zn Zn -2.8021 0.5456 'International Tables Vol C Tables 4.2.6.8 and 6.1.1.4'

loop_
_geom_angle_atom_site_label_1
_geom_angle_atom_site_label_2
_geom_angle_atom_site_label_3
_geom_angle
_geom_angle_site_symmetry_1
_geom_angle_site_symmetry_3
_geom_angle_publ_flag
H1A O1 H1B 104.5 . . ?
O3_2 Zn1 O6_1 123.17(15) . . ?
O3_2 Zn1 O6_3 101.84(14) . 1_554 ?
O6_1 Zn1 O6_3 98.30(15) . 1_554 ?
O3_2 Zn1 O1_1 105.93(17) . 1_655 ?
O6_1 Zn1 O1_1 124.89(18) . 1_655 ?
O6_3 Zn1 O1_1 94.25(18) 1_554 1_655 ?
O3_2 Zn1 O2_1 101.73(19) . 1_655 ?
O6_1 Zn1 O2_1 87.53(17) . 1_655 ?
O6_3 Zn1 O2_1 147.18(19) 1_554 1_655 ?
O1_1 Zn1 O2_1 57.3(2) 1_655 1_655 ?
O3_2 Zn1 C1_1 108.4(2) . 1_655 ?
O6_1 Zn1 C1_1 106.3(2) . 1_655 ?
O6_3 Zn1 C1_1 119.6(2) 1_554 1_655 ?
O1_1 Zn1 C1_1 27.8(2) 1_655 1_655 ?
O2_1 Zn1 C1_1 29.7(2) 1_655 1_655 ?
O4_2 Zn2 O5_1 129.61(15) . . ?
O4_2 Zn2 O1_2 107.86(13) . 1_455 ?
O5_1 Zn2 O1_2 112.67(15) . 1_455 ?
O4_2 Zn2 O5_3 100.14(14) . 1_554 ?
O5_1 Zn2 O5_3 101.46(15) . 1_554 ?
O1_2 Zn2 O5_3 99.39(15) 1_455 1_554 ?
O4_1 Zn3 O6_2 119.04(16) 1_666 . ?
O4_1 Zn3 O2_3 107.26(15) 1_666 . ?
O6_2 Zn3 O2_3 115.72(15) . . ?
O4_1 Zn3 O3_3 93.10(15) 1_666 1_655 ?
O6_2 Zn3 O3_3 112.33(15) . 1_655 ?
O2_3 Zn3 O3_3 106.63(17) . 1_655 ?
C1_1 O1_1 Zn1 96.3(5) . 1_455 ?
C10_1 N1_1 C9_1 106.2(4) . . ?
C10_1 N1_1 H1_1 126.9 . . ?
C9_1 N1_1 H1_1 126.9 . . ?
O1_1 C1_1 O2_1 117.9(6) . . ?
O1_1 C1_1 C2_1 121.0(8) . . ?
O2_1 C1_1 C2_1 121.2(8) . . ?
O1_1 C1_1 Zn1 55.9(4) . 1_455 ?
O2_1 C1_1 Zn1 62.6(4) . 1_455 ?
C2_1 C1_1 Zn1 171.2(6) . 1_455 ?
C1_1 O2_1 Zn1 87.7(5) . 1_455 ?
C10_1 N2_1 C8_1 105.7(4) . . ?
C2_1 C3_1 C4_1 122.2(6) . . ?
C2_1 C3_1 H3_1 118.9 . . ?
C4_1 C3_1 H3_1 118.9 . . ?
C5_1 C4_1 C3_1 118.2(6) . . ?
C5_1 C4_1 H4_1 120.9 . . ?
C3_1 C4_1 H4_1 120.9 . . ?
C17_1 O4_1 Zn3 116.0(3) . 1_444 ?
C4_1 C5_1 C6_1 120.1(5) . . ?
C4_1 C5_1 C8_1 120.4(5) . . ?
C6_1 C5_1 C8_1 119.5(5) . . ?
C24_1 O5_1 Zn2 123.0(4) . . ?
C5_1 C6_1 C7_1 120.1(6) . . ?
C5_1 C6_1 H6_1 119.9 . . ?
C7_1 C6_1 H6_1 119.9 . . ?
C24_1 O6_1 Zn1 131.0(3) . . ?
C2_1 C7_1 C6_1 118.9(6) . . ?
C2_1 C7_1 H7_1 120.5 . . ?
C6_1 C7_1 H7_1 120.5 . . ?
C9_1 C8_1 N2_1 108.1(4) . . ?
C9_1 C8_1 C5_1 132.8(4) . . ?
N2_1 C8_1 C5_1 119.1(4) . . ?
C8_1 C9_1 N1_1 106.9(4) . . ?
C8_1 C9_1 C18_1 135.7(4) . . ?
N1_1 C9_1 C18_1 117.3(4) . . ?
N1_1 C10_1 N2_1 113.1(4) . . ?
N1_1 C10_1 C11_1 122.5(4) . . ?
N2_1 C10_1 C11_1 124.4(4) . . ?
C16_1 C11_1 C12_1 119.8(4) . . ?
C16_1 C11_1 C10_1 120.2(4) . . ?
C12_1 C11_1 C10_1 120.0(4) . . ?
C11_1 C12_1 C13_1 120.5(4) . . ?
C11_1 C12_1 H12_1 119.8 . . ?
C13_1 C12_1 H12_1 119.8 . . ?
C14_1 C13_1 C12_1 119.0(4) . . ?
C14_1 C13_1 H13_1 120.5 . . ?
C12_1 C13_1 H13_1 120.5 . . ?
C15_1 C14_1 C13_1 120.1(4) . . ?
C15_1 C14_1 C17_1 119.9(4) . . ?
C13_1 C14_1 C17_1 119.6(4) . . ?
C14_1 C15_1 C16_1 120.9(4) . . ?
C14_1 C15_1 H15_1 119.5 . . ?
C16_1 C15_1 H15_1 119.5 . . ?
C11_1 C16_1 C15_1 119.5(4) . . ?
C11_1 C16_1 H16_1 120.2 . . ?
C15_1 C16_1 H16_1 120.2 . . ?
O3_1 C17_1 O4_1 124.0(4) . . ?
O3_1 C17_1 C14_1 119.9(4) . . ?
O4_1 C17_1 C14_1 116.0(4) . . ?
C23_1 C18_1 C19_1 118.6(4) . . ?
C23_1 C18_1 C9_1 121.4(4) . . ?
C19_1 C18_1 C9_1 119.9(5) . . ?
C20_1 C19_1 C18_1 119.1(5) . . ?
C20_1 C19_1 H19_1 120.4 . . ?
C18_1 C19_1 H19_1 120.4 . . ?
C21_1 C20_1 C19_1 121.7(5) . . ?
C21_1 C20_1 H20_1 119.2 . . ?
C19_1 C20_1 H20_1 119.2 . . ?
C22_1 C21_1 C20_1 121.0(4) . . ?
C22_1 C21_1 C24_1 118.9(5) . . ?
C20_1 C21_1 C24_1 119.9(4) . . ?
C21_1 C22_1 C23_1 118.2(5) . . ?
C21_1 C22_1 H22_1 120.9 . . ?
C23_1 C22_1 H22_1 120.9 . . ?
C18_1 C23_1 C22_1 121.2(5) . . ?
C18_1 C23_1 H23_1 119.4 . . ?
C22_1 C23_1 H23_1 119.4 . . ?
O5_1 C24_1 O6_1 126.1(4) . . ?
O5_1 C24_1 C21_1 117.6(5) . . ?
O6_1 C24_1 C21_1 116.3(4) . . ?
C3_1 C2_1 C7_1 120.3(5) . . ?
C3_1 C2_1 C1_1 121.5(6) . . ?
C7_1 C2_1 C1_1 118.2(7) . . ?
C24_2 O1_2 Zn2 105.2(3) . 1_655 ?
C6_2 C1_2 C2_2 119.2(4) . . ?
C6_2 C1_2 C24_2 121.4(5) . . ?
C2_2 C1_2 C24_2 119.3(5) . . ?
C9_2 N1_2 C7_2 105.8(4) . . ?
C9_2 N2_2 C8_2 106.0(4) . . ?
C9_2 N2_2 H2_2 127.0 . . ?
C8_2 N2_2 H2_2 127.0 . . ?
C3_2 C2_2 C1_2 119.8(5) . . ?
C3_2 C2_2 H2A_2 120.1 . . ?
C1_2 C2_2 H2A_2 120.1 . . ?
C16_2 O3_2 Zn1 126.6(3) . . ?
C2_2 C3_2 C4_2 120.8(5) . . ?
C2_2 C3_2 H3_2 119.6 . . ?
C4_2 C3_2 H3_2 119.6 . . ?
C16_2 O4_2 Zn2 125.9(3) . . ?
C5_2 C4_2 C3_2 119.1(4) . . ?
C5_2 C4_2 C7_2 121.0(5) . . ?
C3_2 C4_2 C7_2 119.9(4) . . ?
C4_2 C5_2 C6_2 119.8(5) . . ?
C4_2 C5_2 H5_2 120.1 . . ?
C6_2 C5_2 H5_2 120.1 . . ?
C23_2 O6_2 Zn3 116.0(3) . . ?
C8_2 C7_2 N1_2 107.8(4) . . ?
C8_2 C7_2 C4_2 132.7(4) . . ?
N1_2 C7_2 C4_2 119.4(4) . . ?
C7_2 C8_2 N2_2 107.7(4) . . ?
C7_2 C8_2 C10_2 134.7(4) . . ?
N2_2 C8_2 C10_2 117.6(4) . . ?
N1_2 C9_2 N2_2 112.6(4) . . ?
N1_2 C9_2 C17_2 125.6(4) . . ?
N2_2 C9_2 C17_2 121.8(4) . . ?
C11_2 C10_2 C15_2 119.1(4) . . ?
C11_2 C10_2 C8_2 120.9(4) . . ?
C15_2 C10_2 C8_2 120.0(4) . . ?
C12_2 C11_2 C10_2 120.6(5) . . ?
C12_2 C11_2 H11_2 119.7 . . ?
C10_2 C11_2 H11_2 119.7 . . ?
C11_2 C12_2 C13_2 120.6(5) . . ?
C11_2 C12_2 H12_2 119.7 . . ?
C13_2 C12_2 H12_2 119.7 . . ?
C12_2 C13_2 C14_2 118.8(4) . . ?
C12_2 C13_2 C16_2 120.9(4) . . ?
C14_2 C13_2 C16_2 120.3(4) . . ?
C15_2 C14_2 C13_2 120.7(5) . . ?
C15_2 C14_2 H14_2 119.7 . . ?
C13_2 C14_2 H14_2 119.7 . . ?
C14_2 C15_2 C10_2 120.1(5) . . ?
C14_2 C15_2 H15_2 119.9 . . ?
C10_2 C15_2 H15_2 119.9 . . ?
O4_2 C16_2 O3_2 125.2(4) . . ?
O4_2 C16_2 C13_2 117.6(4) . . ?
O3_2 C16_2 C13_2 117.2(4) . . ?
C22_2 C17_2 C18_2 120.0(4) . . ?
C22_2 C17_2 C9_2 120.7(4) . . ?
C18_2 C17_2 C9_2 119.3(4) . . ?
C19_2 C18_2 C17_2 119.5(4) . . ?
C19_2 C18_2 H18_2 120.3 . . ?
C17_2 C18_2 H18_2 120.3 . . ?
C18_2 C19_2 C20_2 121.1(4) . . ?
C18_2 C19_2 H19_2 119.4 . . ?
C20_2 C19_2 H19_2 119.4 . . ?
C21_2 C20_2 C19_2 118.5(4) . . ?
C21_2 C20_2 C23_2 121.0(4) . . ?
C19_2 C20_2 C23_2 120.2(4) . . ?
C22_2 C21_2 C20_2 120.6(4) . . ?
C22_2 C21_2 H21_2 119.7 . . ?
C20_2 C21_2 H21_2 119.7 . . ?
C21_2 C22_2 C17_2 120.2(4) . . ?
C21_2 C22_2 H22_2 119.9 . . ?
C17_2 C22_2 H22_2 119.9 . . ?
O5_2 C23_2 O6_2 125.7(4) . . ?
O5_2 C23_2 C20_2 118.9(5) . . ?
O6_2 C23_2 C20_2 115.4(4) . . ?
O2_2 C24_2 O1_2 123.6(5) . . ?
O2_2 C24_2 C1_2 120.3(6) . . ?
O1_2 C24_2 C1_2 116.0(5) . . ?
C5_2 C6_2 C1_2 121.1(5) . . ?
C5_2 C6_2 H6_2 119.4 . . ?
C1_2 C6_2 H6_2 119.4 . . ?
O1_3 C1_3 O2_3 125.6(6) . . ?
O1_3 C1_3 C2_3 119.0(5) . . ?
O2_3 C1_3 C2_3 115.4(5) . . ?
C10_3 N1_3 C9_3 106.5(5) . . ?
C1_3 O2_3 Zn3 121.3(4) . . ?
C10_3 N2_3 C8_3 108.4(5) . . ?
C10_3 N2_3 H2_3 125.8 . . ?
C8_3 N2_3 H2_3 125.8 . . ?
C3_3 C2_3 C7_3 118.5(5) . . ?
C3_3 C2_3 C1_3 122.0(5) . . ?
C7_3 C2_3 C1_3 119.5(5) . . ?
C17_3 O3_3 Zn3 115.0(4) . 1_455 ?
C2_3 C3_3 C4_3 122.0(5) . . ?
C2_3 C3_3 H3_3 119.0 . . ?
C4_3 C3_3 H3_3 119.0 . . ?
C3_3 C4_3 C5_3 120.6(6) . . ?
C3_3 C4_3 H4_3 119.7 . . ?
C5_3 C4_3 H4_3 119.7 . . ?
C24_3 O5_3 Zn2 132.3(3) . 1_556 ?
C6_3 C5_3 C4_3 118.5(5) . . ?
C6_3 C5_3 C8_3 121.7(5) . . ?
C4_3 C5_3 C8_3 119.8(5) . . ?
C24_3 O6_3 Zn1 127.1(3) . 1_556 ?
C2_3 C7_3 C6_3 119.5(6) . . ?
C2_3 C7_3 H7_3 120.2 . . ?
C6_3 C7_3 H7_3 120.2 . . ?
N2_3 C8_3 C9_3 105.8(5) . . ?
N2_3 C8_3 C5_3 119.2(5) . . ?
C9_3 C8_3 C5_3 134.8(6) . . ?
N1_3 C9_3 C8_3 108.3(5) . . ?
N1_3 C9_3 C11_3 118.8(5) . . ?
C8_3 C9_3 C11_3 132.9(6) . . ?
N1_3 C10_3 N2_3 111.0(6) . . ?
N1_3 C10_3 C18_3 125.3(6) . . ?
N2_3 C10_3 C18_3 123.7(5) . . ?
C12_3 C11_3 C16_3 117.1(6) . . ?
C12_3 C11_3 C9_3 124.7(5) . . ?
C16_3 C11_3 C9_3 118.2(6) . . ?
C11_3 C12_3 C13_3 123.8(5) . . ?
C11_3 C12_3 H12_3 118.1 . . ?
C13_3 C12_3 H12_3 118.1 . . ?
C15_3 C13_3 C12_3 117.9(6) . . ?
C15_3 C13_3 H13_3 121.1 . . ?
C12_3 C13_3 H13_3 121.1 . . ?
C13_3 C15_3 C14_3 119.4(6) . . ?
C13_3 C15_3 C17_3 119.6(6) . . ?
C14_3 C15_3 C17_3 121.0(6) . . ?
C11_3 C16_3 C14_3 121.1(6) . . ?
C11_3 C16_3 H16_3 119.5 . . ?
C14_3 C16_3 H16_3 119.5 . . ?
O3_3 C17_3 O4_3 123.7(6) . . ?
O3_3 C17_3 C15_3 118.6(5) . . ?
O4_3 C17_3 C15_3 117.6(6) . . ?
C23_3 C18_3 C19_3 118.4(5) . . ?
C23_3 C18_3 C10_3 120.5(5) . . ?
C19_3 C18_3 C10_3 121.0(5) . . ?
C20_3 C19_3 C18_3 120.5(5) . . ?
C20_3 C19_3 H19_3 119.8 . . ?
C18_3 C19_3 H19_3 119.8 . . ?
C19_3 C20_3 C21_3 121.0(5) . . ?
C19_3 C20_3 H20_3 119.5 . . ?
C21_3 C20_3 H20_3 119.5 . . ?
C20_3 C21_3 C22_3 119.0(5) . . ?
C20_3 C21_3 C24_3 121.0(4) . . ?
C22_3 C21_3 C24_3 119.9(5) . . ?
C23_3 C22_3 C21_3 118.9(5) . . ?
C23_3 C22_3 H22_3 120.5 . . ?
C21_3 C22_3 H22_3 120.5 . . ?
C22_3 C23_3 C18_3 121.9(5) . . ?
C22_3 C23_3 H23_3 119.1 . . ?
C18_3 C23_3 H23_3 119.1 . . ?
O5_3 C24_3 O6_3 124.5(5) . . ?
O5_3 C24_3 C21_3 117.7(4) . . ?
O6_3 C24_3 C21_3 117.8(4) . . ?
C15_3 C14_3 C16_3 120.7(6) . . ?
C15_3 C14_3 H14_3 119.6 . . ?
C16_3 C14_3 H14_3 119.6 . . ?
C5_3 C6_3 C7_3 121.0(5) . . ?
C5_3 C6_3 H6_3 119.5 . . ?
C7_3 C6_3 H6_3 119.5 . . ?
O1_4 C1_4 N1_4 122.4(8) . . ?
O1_4 C1_4 H1_4 118.8 . . ?
N1_4 C1_4 H1_4 118.8 . . ?
C1_4 N1_4 C3_4 122.6(7) . . ?
C1_4 N1_4 C2_4 118.3(7) . . ?
C3_4 N1_4 C2_4 119.0(7) . . ?
N1_4 C2_4 H2A_4 109.5 . . ?
N1_4 C2_4 H2B_4 109.5 . . ?
H2A_4 C2_4 H2B_4 109.5 . . ?
N1_4 C2_4 H2C_4 109.5 . . ?
H2A_4 C2_4 H2C_4 109.5 . . ?
H2B_4 C2_4 H2C_4 109.5 . . ?
N1_4 C3_4 H3A_4 109.5 . . ?
N1_4 C3_4 H3B_4 109.5 . . ?
H3A_4 C3_4 H3B_4 109.5 . . ?
N1_4 C3_4 H3C_4 109.5 . . ?
H3A_4 C3_4 H3C_4 109.5 . . ?
H3B_4 C3_4 H3C_4 109.5 . . ?
O1_5 C1_5 N1_5 127.5(8) . . ?
O1_5 C1_5 H1_5 116.3 . . ?
N1_5 C1_5 H1_5 116.3 . . ?
C1_5 N1_5 C2_5 122.9(7) . . ?
C1_5 N1_5 C3_5 118.5(7) . . ?
C2_5 N1_5 C3_5 118.5(7) . . ?
N1_5 C2_5 H2A_5 109.5 . . ?
N1_5 C2_5 H2B_5 109.5 . . ?
H2A_5 C2_5 H2B_5 109.5 . . ?
N1_5 C2_5 H2C_5 109.5 . . ?
H2A_5 C2_5 H2C_5 109.5 . . ?
H2B_5 C2_5 H2C_5 109.5 . . ?
N1_5 C3_5 H3A_5 109.5 . . ?
N1_5 C3_5 H3B_5 109.5 . . ?
H3A_5 C3_5 H3B_5 109.5 . . ?
N1_5 C3_5 H3C_5 109.5 . . ?
H3A_5 C3_5 H3C_5 109.5 . . ?
H3B_5 C3_5 H3C_5 109.5 . . ?
O1_6 C1_6 N1_6 122.0(8) . . ?
O1_6 C1_6 H1_6 119.0 . . ?
N1_6 C1_6 H1_6 119.0 . . ?
C1_6 N1_6 C3_6 122.9(8) . . ?
C1_6 N1_6 C2_6 116.9(7) . . ?
C3_6 N1_6 C2_6 120.2(8) . . ?
N1_6 C2_6 H2A_6 109.5 . . ?
N1_6 C2_6 H2B_6 109.5 . . ?
H2A_6 C2_6 H2B_6 109.5 . . ?
N1_6 C2_6 H2C_6 109.5 . . ?
H2A_6 C2_6 H2C_6 109.5 . . ?
H2B_6 C2_6 H2C_6 109.5 . . ?
N1_6 C3_6 H3A_6 109.5 . . ?
N1_6 C3_6 H3B_6 109.5 . . ?
H3A_6 C3_6 H3B_6 109.5 . . ?
N1_6 C3_6 H3C_6 109.5 . . ?
H3A_6 C3_6 H3C_6 109.5 . . ?
H3B_6 C3_6 H3C_6 109.5 . . ?
N1_7 C1_7 H1A_7 109.5 . . ?
N1_7 C1_7 H1B_7 109.5 . . ?
H1A_7 C1_7 H1B_7 109.5 . . ?
N1_7 C1_7 H1C_7 109.5 . . ?
H1A_7 C1_7 H1C_7 109.5 . . ?
H1B_7 C1_7 H1C_7 109.5 . . ?
N1_7 C2_7 H2A_7 109.5 . . ?
N1_7 C2_7 H2B_7 109.5 . . ?
H2A_7 C2_7 H2B_7 109.5 . . ?
N1_7 C2_7 H2C_7 109.5 . . ?
H2A_7 C2_7 H2C_7 109.5 . . ?
H2B_7 C2_7 H2C_7 109.5 . . ?
C1_7 N1_7 C2_7 112.1(4) . . ?
C1_7 N1_7 H1D_7 109.2 . . ?
C2_7 N1_7 H1D_7 109.2 . . ?
C1_7 N1_7 H1E_7 109.2 . . ?
C2_7 N1_7 H1E_7 109.2 . . ?
H1D_7 N1_7 H1E_7 107.9 . . ?
N1_8 C1_8 H1A_8 109.5 . . ?
N1_8 C1_8 H1B_8 109.5 . . ?
H1A_8 C1_8 H1B_8 109.5 . . ?
N1_8 C1_8 H1C_8 109.5 . . ?
H1A_8 C1_8 H1C_8 109.5 . . ?
H1B_8 C1_8 H1C_8 109.5 . . ?
N1_8 C2_8 H2A_8 109.5 . . ?
N1_8 C2_8 H2B_8 109.5 . . ?
H2A_8 C2_8 H2B_8 109.5 . . ?
N1_8 C2_8 H2C_8 109.5 . . ?
H2A_8 C2_8 H2C_8 109.5 . . ?
H2B_8 C2_8 H2C_8 109.5 . . ?
C2_8 N1_8 C1_8 115.6(6) . . ?
C2_8 N1_8 H1D_8 108.4 . . ?
C1_8 N1_8 H1D_8 108.4 . . ?
C2_8 N1_8 H1E_8 108.4 . . ?
C1_8 N1_8 H1E_8 108.4 . . ?
H1D_8 N1_8 H1E_8 107.4 . . ?
N1_9 C1_9 H1A_9 109.5 . . ?
N1_9 C1_9 H1B_9 109.5 . . ?
H1A_9 C1_9 H1B_9 109.5 . . ?
N1_9 C1_9 H1C_9 109.5 . . ?
H1A_9 C1_9 H1C_9 109.5 . . ?
H1B_9 C1_9 H1C_9 109.5 . . ?
N1_9 C2_9 H2A_9 109.5 . . ?
N1_9 C2_9 H2B_9 109.5 . . ?
H2A_9 C2_9 H2B_9 109.5 . . ?
N1_9 C2_9 H2C_9 109.5 . . ?
H2A_9 C2_9 H2C_9 109.5 . . ?
H2B_9 C2_9 H2C_9 109.5 . . ?
C2_9 N1_9 C1_9 121.7(16) . . ?
C2_9 N1_9 H1D_9 106.9 . . ?
C1_9 N1_9 H1D_9 106.9 . . ?
C2_9 N1_9 H1E_9 106.9 . . ?
C1_9 N1_9 H1E_9 106.9 . . ?
H1D_9 N1_9 H1E_9 106.7 . . ?

loop_
_geom_bond_atom_site_label_1
_geom_bond_atom_site_label_2
_geom_bond_distance
_geom_bond_site_symmetry_2
_geom_bond_publ_flag
O1 H1A 0.8700 . ?
O1 H1B 0.8699 . ?
Zn1 O3_2 1.956(3) . ?
Zn1 O6_1 1.960(3) . ?
Zn1 O6_3 2.003(4) 1_554 ?
Zn1 O1_1 2.077(5) 1_655 ?
Zn1 O2_1 2.214(5) 1_655 ?
Zn1 C1_1 2.492(6) 1_655 ?
Zn2 O4_2 1.953(3) . ?
Zn2 O5_1 1.953(3) . ?
Zn2 O1_2 1.956(3) 1_455 ?
Zn2 O5_3 1.989(4) 1_554 ?
Zn3 O4_1 1.954(3) 1_666 ?
Zn3 O6_2 1.957(3) . ?
Zn3 O2_3 1.959(4) . ?
Zn3 O3_3 1.984(4) 1_655 ?
O1_1 C1_1 1.169(9) . ?
N1_1 C10_1 1.298(6) . ?
N1_1 C9_1 1.395(5) . ?
N1_1 H1_1 0.8800 . ?
C1_1 O2_1 1.236(9) . ?
C1_1 C2_1 1.503(8) . ?
N2_1 C10_1 1.305(6) . ?
N2_1 C8_1 1.386(5) . ?
C3_1 C2_1 1.333(9) . ?
C3_1 C4_1 1.431(7) . ?
C3_1 H3_1 0.9500 . ?
O3_1 C17_1 1.235(5) . ?
C4_1 C5_1 1.372(8) . ?
C4_1 H4_1 0.9500 . ?
O4_1 C17_1 1.288(6) . ?
C5_1 C6_1 1.404(8) . ?
C5_1 C8_1 1.479(6) . ?
O5_1 C24_1 1.254(6) . ?
C6_1 C7_1 1.411(8) . ?
C6_1 H6_1 0.9500 . ?
O6_1 C24_1 1.271(6) . ?
C7_1 C2_1 1.395(9) . ?
C7_1 H7_1 0.9500 . ?
C8_1 C9_1 1.334(7) . ?
C9_1 C18_1 1.454(6) . ?
C10_1 C11_1 1.458(6) . ?
C11_1 C16_1 1.377(6) . ?
C11_1 C12_1 1.380(6) . ?
C12_1 C13_1 1.408(6) . ?
C12_1 H12_1 0.9500 . ?
C13_1 C14_1 1.384(6) . ?
C13_1 H13_1 0.9500 . ?
C14_1 C15_1 1.368(6) . ?
C14_1 C17_1 1.506(6) . ?
C15_1 C16_1 1.399(6) . ?
C15_1 H15_1 0.9500 . ?
C16_1 H16_1 0.9500 . ?
C18_1 C23_1 1.365(7) . ?
C18_1 C19_1 1.426(7) . ?
C19_1 C20_1 1.371(7) . ?
C19_1 H19_1 0.9500 . ?
C20_1 C21_1 1.370(7) . ?
C20_1 H20_1 0.9500 . ?
C21_1 C22_1 1.365(7) . ?
C21_1 C24_1 1.506(6) . ?
C22_1 C23_1 1.433(6) . ?
C22_1 H22_1 0.9500 . ?
C23_1 H23_1 0.9500 . ?
O1_2 C24_2 1.284(7) . ?
C1_2 C6_2 1.390(7) . ?
C1_2 C2_2 1.392(7) . ?
C1_2 C24_2 1.508(6) . ?
N1_2 C9_2 1.301(6) . ?
N1_2 C7_2 1.393(5) . ?
O2_2 C24_2 1.242(7) . ?
N2_2 C9_2 1.329(6) . ?
N2_2 C8_2 1.374(5) . ?
N2_2 H2_2 0.8800 . ?
C2_2 C3_2 1.382(7) . ?
C2_2 H2A_2 0.9500 . ?
O3_2 C16_2 1.270(5) . ?
C3_2 C4_2 1.406(7) . ?
C3_2 H3_2 0.9500 . ?
O4_2 C16_2 1.254(5) . ?
C4_2 C5_2 1.384(7) . ?
C4_2 C7_2 1.462(6) . ?
O5_2 C23_2 1.229(6) . ?
C5_2 C6_2 1.388(6) . ?
C5_2 H5_2 0.9500 . ?
O6_2 C23_2 1.256(6) . ?
C7_2 C8_2 1.343(6) . ?
C8_2 C10_2 1.480(6) . ?
C9_2 C17_2 1.458(6) . ?
C10_2 C11_2 1.381(7) . ?
C10_2 C15_2 1.400(7) . ?
C11_2 C12_2 1.364(6) . ?
C11_2 H11_2 0.9500 . ?
C12_2 C13_2 1.379(6) . ?
C12_2 H12_2 0.9500 . ?
C13_2 C14_2 1.401(7) . ?
C13_2 C16_2 1.490(6) . ?
C14_2 C15_2 1.353(6) . ?
C14_2 H14_2 0.9500 . ?
C15_2 H15_2 0.9500 . ?
C17_2 C22_2 1.386(6) . ?
C17_2 C18_2 1.387(6) . ?
C18_2 C19_2 1.376(6) . ?
C18_2 H18_2 0.9500 . ?
C19_2 C20_2 1.396(7) . ?
C19_2 H19_2 0.9500 . ?
C20_2 C21_2 1.389(6) . ?
C20_2 C23_2 1.505(6) . ?
C21_2 C22_2 1.376(6) . ?
C21_2 H21_2 0.9500 . ?
C22_2 H22_2 0.9500 . ?
C6_2 H6_2 0.9500 . ?
O1_3 C1_3 1.225(6) . ?
C1_3 O2_3 1.279(6) . ?
C1_3 C2_3 1.493(8) . ?
N1_3 C10_3 1.310(7) . ?
N1_3 C9_3 1.372(7) . ?
N2_3 C10_3 1.324(7) . ?
N2_3 C8_3 1.357(7) . ?
N2_3 H2_3 0.8800 . ?
C2_3 C3_3 1.377(8) . ?
C2_3 C7_3 1.401(7) . ?
O3_3 C17_3 1.236(7) . ?
C3_3 C4_3 1.380(8) . ?
C3_3 H3_3 0.9500 . ?
O4_3 C17_3 1.277(7) . ?
C4_3 C5_3 1.409(7) . ?
C4_3 H4_3 0.9500 . ?
O5_3 C24_3 1.265(6) . ?
C5_3 C6_3 1.368(8) . ?
C5_3 C8_3 1.454(8) . ?
O6_3 C24_3 1.281(5) . ?
C7_3 C6_3 1.432(8) . ?
C7_3 H7_3 0.9500 . ?
C8_3 C9_3 1.372(7) . ?
C9_3 C11_3 1.461(8) . ?
C10_3 C18_3 1.444(8) . ?
C11_3 C12_3 1.344(8) . ?
C11_3 C16_3 1.368(8) . ?
C12_3 C13_3 1.410(8) . ?
C12_3 H12_3 0.9500 . ?
C13_3 C15_3 1.364(8) . ?
C13_3 H13_3 0.9500 . ?
C15_3 C14_3 1.375(9) . ?
C15_3 C17_3 1.515(8) . ?
C16_3 C14_3 1.390(8) . ?
C16_3 H16_3 0.9500 . ?
C18_3 C23_3 1.389(7) . ?
C18_3 C19_3 1.416(7) . ?
C19_3 C20_3 1.354(7) . ?
C19_3 H19_3 0.9500 . ?
C20_3 C21_3 1.410(7) . ?
C20_3 H20_3 0.9500 . ?
C21_3 C22_3 1.412(6) . ?
C21_3 C24_3 1.459(7) . ?
C22_3 C23_3 1.381(7) . ?
C22_3 H22_3 0.9500 . ?
C23_3 H23_3 0.9500 . ?
C14_3 H14_3 0.9500 . ?
C6_3 H6_3 0.9500 . ?
C1_4 O1_4 1.246(9) . ?
C1_4 N1_4 1.365(8) . ?
C1_4 H1_4 0.9500 . ?
N1_4 C3_4 1.417(8) . ?
N1_4 C2_4 1.484(9) . ?
C2_4 H2A_4 0.9800 . ?
C2_4 H2B_4 0.9800 . ?
C2_4 H2C_4 0.9800 . ?
C3_4 H3A_4 0.9800 . ?
C3_4 H3B_4 0.9800 . ?
C3_4 H3C_4 0.9800 . ?
C1_5 O1_5 1.237(8) . ?
C1_5 N1_5 1.365(9) . ?
C1_5 H1_5 0.9500 . ?
N1_5 C2_5 1.462(8) . ?
N1_5 C3_5 1.473(8) . ?
C2_5 H2A_5 0.9800 . ?
C2_5 H2B_5 0.9800 . ?
C2_5 H2C_5 0.9800 . ?
C3_5 H3A_5 0.9800 . ?
C3_5 H3B_5 0.9800 . ?
C3_5 H3C_5 0.9800 . ?
C1_6 O1_6 1.260(8) . ?
C1_6 N1_6 1.363(9) . ?
C1_6 H1_6 0.9500 . ?
N1_6 C3_6 1.466(8) . ?
N1_6 C2_6 1.471(8) . ?
C2_6 H2A_6 0.9800 . ?
C2_6 H2B_6 0.9800 . ?
C2_6 H2C_6 0.9800 . ?
C3_6 H3A_6 0.9800 . ?
C3_6 H3B_6 0.9800 . ?
C3_6 H3C_6 0.9800 . ?
C1_7 N1_7 1.472(7) . ?
C1_7 H1A_7 0.9800 . ?
C1_7 H1B_7 0.9800 . ?
C1_7 H1C_7 0.9800 . ?
C2_7 N1_7 1.498(7) . ?
C2_7 H2A_7 0.9800 . ?
C2_7 H2B_7 0.9800 . ?
C2_7 H2C_7 0.9800 . ?
N1_7 H1D_7 0.9100 . ?
N1_7 H1E_7 0.9100 . ?
C1_8 N1_8 1.505(8) . ?
C1_8 H1A_8 0.9800 . ?
C1_8 H1B_8 0.9800 . ?
C1_8 H1C_8 0.9800 . ?
C2_8 N1_8 1.443(9) . ?
C2_8 H2A_8 0.9800 . ?
C2_8 H2B_8 0.9800 . ?
C2_8 H2C_8 0.9800 . ?
N1_8 H1D_8 0.9100 . ?
N1_8 H1E_8 0.9100 . ?
C1_9 N1_9 1.576(15) . ?
C1_9 H1A_9 0.9800 . ?
C1_9 H1B_9 0.9800 . ?
C1_9 H1C_9 0.9800 . ?
C2_9 N1_9 1.534(18) . ?
C2_9 H2A_9 0.9800 . ?
C2_9 H2B_9 0.9800 . ?
C2_9 H2C_9 0.9800 . ?
N1_9 H1D_9 0.9100 . ?
N1_9 H1E_9 0.9100 . ?

loop_
_geom_torsion_atom_site_label_1
_geom_torsion_atom_site_label_2
_geom_torsion_atom_site_label_3
_geom_torsion_atom_site_label_4
_geom_torsion
_geom_torsion_site_symmetry_1
_geom_torsion_site_symmetry_2
_geom_torsion_site_symmetry_3
_geom_torsion_site_symmetry_4
_geom_torsion_publ_flag
Zn1 O1_1 C1_1 O2_1 -9.2(8) 1_455 . . . ?
Zn1 O1_1 C1_1 C2_1 170.3(6) 1_455 . . . ?
O1_1 C1_1 O2_1 Zn1 8.6(8) . . . 1_455 ?
C2_1 C1_1 O2_1 Zn1 -170.9(6) . . . 1_455 ?
C2_1 C3_1 C4_1 C5_1 0.2(11) . . . . ?
C3_1 C4_1 C5_1 C6_1 0.1(10) . . . . ?
C3_1 C4_1 C5_1 C8_1 179.6(6) . . . . ?
C4_1 C5_1 C6_1 C7_1 -2.6(11) . . . . ?
C8_1 C5_1 C6_1 C7_1 177.9(7) . . . . ?
C5_1 C6_1 C7_1 C2_1 4.7(11) . . . . ?
C10_1 N2_1 C8_1 C9_1 -2.7(7) . . . . ?
C10_1 N2_1 C8_1 C5_1 177.8(6) . . . . ?
C4_1 C5_1 C8_1 C9_1 39.5(12) . . . . ?
C6_1 C5_1 C8_1 C9_1 -141.0(8) . . . . ?
C4_1 C5_1 C8_1 N2_1 -141.1(6) . . . . ?
C6_1 C5_1 C8_1 N2_1 38.4(9) . . . . ?
N2_1 C8_1 C9_1 N1_1 3.3(7) . . . . ?
C5_1 C8_1 C9_1 N1_1 -177.3(7) . . . . ?
N2_1 C8_1 C9_1 C18_1 -179.1(7) . . . . ?
C5_1 C8_1 C9_1 C18_1 0.3(14) . . . . ?
C10_1 N1_1 C9_1 C8_1 -2.7(7) . . . . ?
C10_1 N1_1 C9_1 C18_1 179.2(6) . . . . ?
C9_1 N1_1 C10_1 N2_1 1.0(7) . . . . ?
C9_1 N1_1 C10_1 C11_1 -179.9(6) . . . . ?
C8_1 N2_1 C10_1 N1_1 1.0(7) . . . . ?
C8_1 N2_1 C10_1 C11_1 -178.1(6) . . . . ?
N1_1 C10_1 C11_1 C16_1 -158.9(6) . . . . ?
N2_1 C10_1 C11_1 C16_1 20.1(10) . . . . ?
N1_1 C10_1 C11_1 C12_1 22.8(9) . . . . ?
N2_1 C10_1 C11_1 C12_1 -158.2(6) . . . . ?
C16_1 C11_1 C12_1 C13_1 -4.8(9) . . . . ?
C10_1 C11_1 C12_1 C13_1 173.5(6) . . . . ?
C11_1 C12_1 C13_1 C14_1 5.3(9) . . . . ?
C12_1 C13_1 C14_1 C15_1 -3.3(9) . . . . ?
C12_1 C13_1 C14_1 C17_1 -175.4(5) . . . . ?
C13_1 C14_1 C15_1 C16_1 1.0(9) . . . . ?
C17_1 C14_1 C15_1 C16_1 173.1(5) . . . . ?
C12_1 C11_1 C16_1 C15_1 2.4(9) . . . . ?
C10_1 C11_1 C16_1 C15_1 -175.9(5) . . . . ?
C14_1 C15_1 C16_1 C11_1 -0.5(9) . . . . ?
Zn3 O4_1 C17_1 O3_1 -22.2(7) 1_444 . . . ?
Zn3 O4_1 C17_1 C14_1 154.5(4) 1_444 . . . ?
C15_1 C14_1 C17_1 O3_1 1.0(8) . . . . ?
C13_1 C14_1 C17_1 O3_1 173.2(5) . . . . ?
C15_1 C14_1 C17_1 O4_1 -175.8(5) . . . . ?
C13_1 C14_1 C17_1 O4_1 -3.6(8) . . . . ?
C8_1 C9_1 C18_1 C23_1 -149.7(8) . . . . ?
N1_1 C9_1 C18_1 C23_1 27.8(9) . . . . ?
C8_1 C9_1 C18_1 C19_1 33.1(12) . . . . ?
N1_1 C9_1 C18_1 C19_1 -149.5(6) . . . . ?
C23_1 C18_1 C19_1 C20_1 5.1(9) . . . . ?
C9_1 C18_1 C19_1 C20_1 -177.6(6) . . . . ?
C18_1 C19_1 C20_1 C21_1 -4.2(9) . . . . ?
C19_1 C20_1 C21_1 C22_1 1.3(10) . . . . ?
C19_1 C20_1 C21_1 C24_1 176.2(6) . . . . ?
C20_1 C21_1 C22_1 C23_1 0.6(9) . . . . ?
C24_1 C21_1 C22_1 C23_1 -174.3(5) . . . . ?
C19_1 C18_1 C23_1 C22_1 -3.3(9) . . . . ?
C9_1 C18_1 C23_1 C22_1 179.5(6) . . . . ?
C21_1 C22_1 C23_1 C18_1 0.4(9) . . . . ?
Zn2 O5_1 C24_1 O6_1 42.5(8) . . . . ?
Zn2 O5_1 C24_1 C21_1 -138.2(4) . . . . ?
Zn1 O6_1 C24_1 O5_1 4.9(9) . . . . ?
Zn1 O6_1 C24_1 C21_1 -174.4(4) . . . . ?
C22_1 C21_1 C24_1 O5_1 172.2(5) . . . . ?
C20_1 C21_1 C24_1 O5_1 -2.8(8) . . . . ?
C22_1 C21_1 C24_1 O6_1 -8.4(8) . . . . ?
C20_1 C21_1 C24_1 O6_1 176.7(6) . . . . ?
C4_1 C3_1 C2_1 C7_1 1.9(12) . . . . ?
C4_1 C3_1 C2_1 C1_1 -178.4(7) . . . . ?
C6_1 C7_1 C2_1 C3_1 -4.4(12) . . . . ?
C6_1 C7_1 C2_1 C1_1 175.9(7) . . . . ?
O1_1 C1_1 C2_1 C3_1 17.0(12) . . . . ?
O2_1 C1_1 C2_1 C3_1 -163.5(8) . . . . ?
O1_1 C1_1 C2_1 C7_1 -163.4(8) . . . . ?
O2_1 C1_1 C2_1 C7_1 16.1(11) . . . . ?
C6_2 C1_2 C2_2 C3_2 -4.7(8) . . . . ?
C24_2 C1_2 C2_2 C3_2 173.6(5) . . . . ?
C1_2 C2_2 C3_2 C4_2 5.4(9) . . . . ?
C2_2 C3_2 C4_2 C5_2 -1.7(8) . . . . ?
C2_2 C3_2 C4_2 C7_2 178.5(5) . . . . ?
C3_2 C4_2 C5_2 C6_2 -2.6(8) . . . . ?
C7_2 C4_2 C5_2 C6_2 177.1(5) . . . . ?
C9_2 N1_2 C7_2 C8_2 -2.2(7) . . . . ?
C9_2 N1_2 C7_2 C4_2 179.7(6) . . . . ?
C5_2 C4_2 C7_2 C8_2 44.0(10) . . . . ?
C3_2 C4_2 C7_2 C8_2 -136.3(7) . . . . ?
C5_2 C4_2 C7_2 N1_2 -138.5(5) . . . . ?
C3_2 C4_2 C7_2 N1_2 41.3(8) . . . . ?
N1_2 C7_2 C8_2 N2_2 3.2(7) . . . . ?
C4_2 C7_2 C8_2 N2_2 -179.0(6) . . . . ?
N1_2 C7_2 C8_2 C10_2 -176.3(7) . . . . ?
C4_2 C7_2 C8_2 C10_2 1.5(13) . . . . ?
C9_2 N2_2 C8_2 C7_2 -2.9(7) . . . . ?
C9_2 N2_2 C8_2 C10_2 176.6(5) . . . . ?
C7_2 N1_2 C9_2 N2_2 0.3(7) . . . . ?
C7_2 N1_2 C9_2 C17_2 177.7(6) . . . . ?
C8_2 N2_2 C9_2 N1_2 1.6(7) . . . . ?
C8_2 N2_2 C9_2 C17_2 -175.9(6) . . . . ?
C7_2 C8_2 C10_2 C11_2 33.5(11) . . . . ?
N2_2 C8_2 C10_2 C11_2 -146.0(5) . . . . ?
C7_2 C8_2 C10_2 C15_2 -148.3(7) . . . . ?
N2_2 C8_2 C10_2 C15_2 32.2(8) . . . . ?
C15_2 C10_2 C11_2 C12_2 -0.6(8) . . . . ?
C8_2 C10_2 C11_2 C12_2 177.7(5) . . . . ?
C10_2 C11_2 C12_2 C13_2 -2.2(8) . . . . ?
C11_2 C12_2 C13_2 C14_2 3.5(8) . . . . ?
C11_2 C12_2 C13_2 C16_2 -177.5(5) . . . . ?
C12_2 C13_2 C14_2 C15_2 -2.1(8) . . . . ?
C16_2 C13_2 C14_2 C15_2 178.9(5) . . . . ?
C13_2 C14_2 C15_2 C10_2 -0.6(9) . . . . ?
C11_2 C10_2 C15_2 C14_2 2.0(8) . . . . ?
C8_2 C10_2 C15_2 C14_2 -176.3(5) . . . . ?
Zn2 O4_2 C16_2 O3_2 -1.6(8) . . . . ?
Zn2 O4_2 C16_2 C13_2 179.3(3) . . . . ?
Zn1 O3_2 C16_2 O4_2 52.0(7) . . . . ?
Zn1 O3_2 C16_2 C13_2 -128.9(4) . . . . ?
C12_2 C13_2 C16_2 O4_2 166.0(5) . . . . ?
C14_2 C13_2 C16_2 O4_2 -15.1(8) . . . . ?
C12_2 C13_2 C16_2 O3_2 -13.1(8) . . . . ?
C14_2 C13_2 C16_2 O3_2 165.8(5) . . . . ?
N1_2 C9_2 C17_2 C22_2 -157.7(6) . . . . ?
N2_2 C9_2 C17_2 C22_2 19.5(9) . . . . ?
N1_2 C9_2 C17_2 C18_2 21.4(10) . . . . ?
N2_2 C9_2 C17_2 C18_2 -161.4(6) . . . . ?
C22_2 C17_2 C18_2 C19_2 2.2(9) . . . . ?
C9_2 C17_2 C18_2 C19_2 -176.8(6) . . . . ?
C17_2 C18_2 C19_2 C20_2 -0.2(9) . . . . ?
C18_2 C19_2 C20_2 C21_2 -1.6(9) . . . . ?
C18_2 C19_2 C20_2 C23_2 173.5(6) . . . . ?
C19_2 C20_2 C21_2 C22_2 1.3(9) . . . . ?
C23_2 C20_2 C21_2 C22_2 -173.7(5) . . . . ?
C20_2 C21_2 C22_2 C17_2 0.7(9) . . . . ?
C18_2 C17_2 C22_2 C21_2 -2.5(9) . . . . ?
C9_2 C17_2 C22_2 C21_2 176.5(6) . . . . ?
Zn3 O6_2 C23_2 O5_2 -16.9(8) . . . . ?
Zn3 O6_2 C23_2 C20_2 161.6(4) . . . . ?
C21_2 C20_2 C23_2 O5_2 -175.5(6) . . . . ?
C19_2 C20_2 C23_2 O5_2 9.6(9) . . . . ?
C21_2 C20_2 C23_2 O6_2 5.9(8) . . . . ?
C19_2 C20_2 C23_2 O6_2 -169.0(5) . . . . ?
Zn2 O1_2 C24_2 O2_2 -3.9(6) 1_655 . . . ?
Zn2 O1_2 C24_2 C1_2 177.3(3) 1_655 . . . ?
C6_2 C1_2 C24_2 O2_2 -156.5(5) . . . . ?
C2_2 C1_2 C24_2 O2_2 25.2(7) . . . . ?
C6_2 C1_2 C24_2 O1_2 22.3(7) . . . . ?
C2_2 C1_2 C24_2 O1_2 -156.0(5) . . . . ?
C4_2 C5_2 C6_2 C1_2 3.3(8) . . . . ?
C2_2 C1_2 C6_2 C5_2 0.4(8) . . . . ?
C24_2 C1_2 C6_2 C5_2 -177.9(5) . . . . ?
O1_3 C1_3 O2_3 Zn3 -1.2(8) . . . . ?
C2_3 C1_3 O2_3 Zn3 176.6(3) . . . . ?
O1_3 C1_3 C2_3 C3_3 160.3(6) . . . . ?
O2_3 C1_3 C2_3 C3_3 -17.6(8) . . . . ?
O1_3 C1_3 C2_3 C7_3 -18.5(8) . . . . ?
O2_3 C1_3 C2_3 C7_3 163.5(5) . . . . ?
C7_3 C2_3 C3_3 C4_3 -1.1(9) . . . . ?
C1_3 C2_3 C3_3 C4_3 -179.9(5) . . . . ?
C2_3 C3_3 C4_3 C5_3 1.6(9) . . . . ?
C3_3 C4_3 C5_3 C6_3 -1.8(9) . . . . ?
C3_3 C4_3 C5_3 C8_3 176.9(5) . . . . ?
C3_3 C2_3 C7_3 C6_3 0.7(9) . . . . ?
C1_3 C2_3 C7_3 C6_3 179.6(5) . . . . ?
C10_3 N2_3 C8_3 C9_3 -0.4(6) . . . . ?
C10_3 N2_3 C8_3 C5_3 -176.3(5) . . . . ?
C6_3 C5_3 C8_3 N2_3 167.7(5) . . . . ?
C4_3 C5_3 C8_3 N2_3 -11.0(8) . . . . ?
C6_3 C5_3 C8_3 C9_3 -6.7(10) . . . . ?
C4_3 C5_3 C8_3 C9_3 174.6(6) . . . . ?
C10_3 N1_3 C9_3 C8_3 -0.9(6) . . . . ?
C10_3 N1_3 C9_3 C11_3 -178.1(5) . . . . ?
N2_3 C8_3 C9_3 N1_3 0.8(6) . . . . ?
C5_3 C8_3 C9_3 N1_3 175.7(6) . . . . ?
N2_3 C8_3 C9_3 C11_3 177.5(6) . . . . ?
C5_3 C8_3 C9_3 C11_3 -7.6(12) . . . . ?
C9_3 N1_3 C10_3 N2_3 0.7(6) . . . . ?
C9_3 N1_3 C10_3 C18_3 -179.7(5) . . . . ?
C8_3 N2_3 C10_3 N1_3 -0.2(6) . . . . ?
C8_3 N2_3 C10_3 C18_3 -179.8(5) . . . . ?
N1_3 C9_3 C11_3 C12_3 124.5(7) . . . . ?
C8_3 C9_3 C11_3 C12_3 -51.9(10) . . . . ?
N1_3 C9_3 C11_3 C16_3 -54.7(8) . . . . ?
C8_3 C9_3 C11_3 C16_3 128.9(7) . . . . ?
C16_3 C11_3 C12_3 C13_3 1.1(10) . . . . ?
C9_3 C11_3 C12_3 C13_3 -178.1(6) . . . . ?
C11_3 C12_3 C13_3 C15_3 -0.9(10) . . . . ?
C12_3 C13_3 C15_3 C14_3 0.2(10) . . . . ?
C12_3 C13_3 C15_3 C17_3 179.6(6) . . . . ?
C12_3 C11_3 C16_3 C14_3 -0.8(10) . . . . ?
C9_3 C11_3 C16_3 C14_3 178.5(6) . . . . ?
Zn3 O3_3 C17_3 O4_3 10.5(9) 1_455 . . . ?
Zn3 O3_3 C17_3 C15_3 -172.1(5) 1_455 . . . ?
C13_3 C15_3 C17_3 O3_3 -3.4(10) . . . . ?
C14_3 C15_3 C17_3 O3_3 175.9(7) . . . . ?
C13_3 C15_3 C17_3 O4_3 174.1(7) . . . . ?
C14_3 C15_3 C17_3 O4_3 -6.5(11) . . . . ?
N1_3 C10_3 C18_3 C23_3 -15.7(8) . . . . ?
N2_3 C10_3 C18_3 C23_3 163.9(5) . . . . ?
N1_3 C10_3 C18_3 C19_3 164.7(5) . . . . ?
N2_3 C10_3 C18_3 C19_3 -15.6(8) . . . . ?
C23_3 C18_3 C19_3 C20_3 4.0(8) . . . . ?
C10_3 C18_3 C19_3 C20_3 -176.5(5) . . . . ?
C18_3 C19_3 C20_3 C21_3 -0.6(8) . . . . ?
C19_3 C20_3 C21_3 C22_3 -3.9(7) . . . . ?
C19_3 C20_3 C21_3 C24_3 176.4(5) . . . . ?
C20_3 C21_3 C22_3 C23_3 5.0(7) . . . . ?
C24_3 C21_3 C22_3 C23_3 -175.4(4) . . . . ?
C21_3 C22_3 C23_3 C18_3 -1.6(7) . . . . ?
C19_3 C18_3 C23_3 C22_3 -2.8(8) . . . . ?
C10_3 C18_3 C23_3 C22_3 177.6(5) . . . . ?
Zn2 O5_3 C24_3 O6_3 16.9(7) 1_556 . . . ?
Zn2 O5_3 C24_3 C21_3 -162.8(3) 1_556 . . . ?
Zn1 O6_3 C24_3 O5_3 26.3(6) 1_556 . . . ?
Zn1 O6_3 C24_3 C21_3 -154.1(3) 1_556 . . . ?
C20_3 C21_3 C24_3 O5_3 177.5(4) . . . . ?
C22_3 C21_3 C24_3 O5_3 -2.1(7) . . . . ?
C20_3 C21_3 C24_3 O6_3 -2.2(7) . . . . ?
C22_3 C21_3 C24_3 O6_3 178.2(4) . . . . ?
C13_3 C15_3 C14_3 C16_3 0.1(11) . . . . ?
C17_3 C15_3 C14_3 C16_3 -179.3(7) . . . . ?
C11_3 C16_3 C14_3 C15_3 0.2(12) . . . . ?
C4_3 C5_3 C6_3 C7_3 1.5(9) . . . . ?
C8_3 C5_3 C6_3 C7_3 -177.2(5) . . . . ?
C2_3 C7_3 C6_3 C5_3 -1.0(9) . . . . ?
O1_4 C1_4 N1_4 C3_4 0.8(12) . . . . ?
O1_4 C1_4 N1_4 C2_4 -176.4(8) . . . . ?
O1_5 C1_5 N1_5 C2_5 178.0(10) . . . . ?
O1_5 C1_5 N1_5 C3_5 1.7(15) . . . . ?
O1_6 C1_6 N1_6 C3_6 -0.8(12) . . . . ?
O1_6 C1_6 N1_6 C2_6 -179.2(8) . . . . ?
